data_2005635
loop_
_publ_author_name
'Hartung, J.'
'Svoboda, I.'
'Fuess, H.'

_publ_section_title
;
 Balancing Conjugational Stabilization and Torsional Strain. The
 Solid-State Structure of a 2-Thioalkyl-Substituted Pyridine
 <i>N</i>-Oxide
;
_journal_issue 11
_journal_name_full 'Acta Crystallographica Section C'
_journal_page_first 2841
_journal_page_last 2844
_journal_paper_doi 10.1107/S0108270196007019
_journal_volume 52
_journal_year 1996
_chemical_formula_sum 'C16 H17 N O S'
_chemical_formula_weight 271.37
_chemical_melting_point 380.6(5)
_chemical_name_systematic
;
 ?
;
_space_group_IT_number 2
_symmetry_cell_setting triclinic
_symmetry_space_group_name_Hall '-P 1'
_symmetry_space_group_name_H-M 'P -1'
_audit_creation_method SHELXL
_cell_angle_alpha 84.550(10)
_cell_angle_beta 82.820(10)
_cell_angle_gamma 81.910(10)
_cell_formula_units_Z 2
_cell_length_a 5.8303(7)
_cell_length_b 8.0390(10)
_cell_length_c 16.026(2)
_cell_measurement_reflns_used 25
_cell_measurement_temperature 297(2)
_cell_measurement_theta_max 12.03
_cell_measurement_theta_min 2.57
_cell_volume 735.54(16)
_computing_cell_refinement 'Diffractometer Control Software'
_computing_data_collection 'Diffractometer Control Software (Enraf-Nonius, 1993)'
_computing_data_reduction 'REDU4 (Stoe & Cie, 1992)'
_computing_molecular_graphics 'Xtal (Hall, Flack & Stewart, 1992)'
_computing_publication_material SHELXL93
_computing_structure_refinement 'SHELXL93 (Sheldrick, 1993)'
_computing_structure_solution 'SHELXS86 (Sheldrick, 1985)'
_diffrn_ambient_temperature 297(2)
_diffrn_measurement_device 'Enraf-Nonius CAD4'
_diffrn_measurement_method \q/2\q
_diffrn_radiation_monochromator graphite
_diffrn_radiation_source 'fine-focus sealed tube'
_diffrn_radiation_type MoK\a
_diffrn_radiation_wavelength 0.71069
_diffrn_reflns_av_R_equivalents 0.0326
_diffrn_reflns_av_sigmaI/netI 0.0401
_diffrn_reflns_limit_h_max 6
_diffrn_reflns_limit_h_min -2
_diffrn_reflns_limit_k_max 8
_diffrn_reflns_limit_k_min -8
_diffrn_reflns_limit_l_max 17
_diffrn_reflns_limit_l_min -17
_diffrn_reflns_number 2965
_diffrn_reflns_theta_max 22.98
_diffrn_reflns_theta_min 1.28
_diffrn_standards_decay_% -14.6
_diffrn_standards_interval_time 120
_diffrn_standards_number 3
_exptl_absorpt_coefficient_mu 0.212
_exptl_absorpt_correction_T_max 0.9975
_exptl_absorpt_correction_T_min 0.9246
_exptl_absorpt_correction_type 'empirical, \y-scans (North, Phillips & Mathews, 1968)'
_exptl_crystal_colour 'light yellow'
_exptl_crystal_density_diffrn 1.225
_exptl_crystal_density_method none
_exptl_crystal_description Needle
_exptl_crystal_F_000 288
_exptl_crystal_size_max 0.63
_exptl_crystal_size_mid 0.15
_exptl_crystal_size_min 0.05
_refine_diff_density_max 0.260
_refine_diff_density_min -0.179
_refine_ls_extinction_method none
_refine_ls_goodness_of_fit_all 1.038
_refine_ls_goodness_of_fit_obs 1.079
_refine_ls_hydrogen_treatment noref
_refine_ls_matrix_type full
_refine_ls_number_parameters 172
_refine_ls_number_reflns 2054
_refine_ls_number_restraints 0
_refine_ls_restrained_S_all 1.038
_refine_ls_restrained_S_obs 1.079
_refine_ls_R_factor_all 0.0663
_refine_ls_R_factor_obs 0.0426
_refine_ls_shift/esd_max 0.000
_refine_ls_shift/esd_mean 0.000
_refine_ls_structure_factor_coef Fsqd
_refine_ls_weighting_details 'w = 1/[\s^2^(Fo^2^) + (0.0602P)^2^ + 0.3106P] where P=(Fo^2^+2Fc^2^)/3'
_refine_ls_weighting_scheme calc
_refine_ls_wR_factor_all 0.1257
_refine_ls_wR_factor_obs 0.1125
_reflns_number_observed 1562
_reflns_number_total 2054
_reflns_observed_criterion >2sigma(I)
_cod_data_source_file ka1196.cif
_cod_data_source_block har1
_cod_depositor_comments
;
The following automatic conversions were performed:

'_chemical_melting_point' value '107-108\%C' was changed to
'380.6(5)' - it was converted from degrees Celsius(C) to Kelvins(K),
the average value was taken and precision was
estimated.

'_geom_bond_publ_flag' value 'YES' changed to 'yes'
according to /home/saulius/struct/CIF-dictionaries/cif_core.dic
dictionary named 'cif_core.dic' version 2.4.1 from 2010-06-29 (20
times).

'_geom_angle_publ_flag' value 'YES' changed to 'yes'
according to /home/saulius/struct/CIF-dictionaries/cif_core.dic
dictionary named 'cif_core.dic' version 2.4.1 from 2010-06-29 (15
times).

'_geom_torsion_publ_flag' value 'YES' changed to 'yes'
according to /home/saulius/struct/CIF-dictionaries/cif_core.dic
dictionary named 'cif_core.dic' version 2.4.1 from 2010-06-29 (7
times).

Automatic conversion script
Id: cif_fix_values 1715 2011-07-08 13:25:40Z adriana 

The following automatic conversions were performed:

'_refine_ls_weighting_scheme' value 'calc w = 1/[\s^2^(Fo^2^) +
(0.0602P)^2^ + 0.3106P] where P=(Fo^2^+2Fc^2^)/3' was changed to
'calc'. New tag '_refine_ls_weighting_details' was created. The value
of the new tag was set to 'w = 1/[\s^2^(Fo^2^) + (0.0602P)^2^ +
0.3106P] where P=(Fo^2^+2Fc^2^)/3'.

Automatic conversion script
Id: cif_fix_values 3143 2015-03-26 13:38:13Z robertas 
;
_cod_original_cell_volume 735.5(2)
_cod_database_code 2005635

loop_
_symmetry_equiv_pos_as_xyz
'x, y, z'
'-x, -y, -z'

loop_
_atom_site_aniso_label
_atom_site_aniso_U_11
_atom_site_aniso_U_22
_atom_site_aniso_U_33
_atom_site_aniso_U_12
_atom_site_aniso_U_13
_atom_site_aniso_U_23
O1 0.0579(13) 0.092(2) 0.0710(14) 0.0114(11) -0.0103(10) -0.0082(12)
N2 0.0540(14) 0.063(2) 0.0557(14) -0.0041(12) -0.0112(12) -0.0021(11)
C3 0.065(2) 0.095(3) 0.058(2) -0.007(2) -0.023(2) 0.002(2)
C4 0.078(2) 0.113(3) 0.049(2) -0.004(2) -0.013(2) -0.004(2)
C5 0.069(2) 0.108(3) 0.051(2) 0.004(2) -0.001(2) -0.006(2)
C6 0.055(2) 0.084(2) 0.052(2) -0.001(2) -0.0099(14) 0.0031(15)
C7 0.051(2) 0.049(2) 0.051(2) -0.0075(13) -0.0108(13) 0.0028(12)
S8 0.0622(5) 0.0565(5) 0.0509(4) 0.0010(3) -0.0084(3) -0.0051(3)
C9 0.058(2) 0.053(2) 0.0473(15) -0.0091(13) -0.0105(13) -0.0014(12)
C10 0.089(2) 0.059(2) 0.052(2) -0.008(2) -0.013(2) -0.0073(13)
C11 0.118(3) 0.107(3) 0.066(2) 0.008(2) -0.036(2) -0.019(2)
C12 0.165(5) 0.156(5) 0.085(3) -0.013(4) -0.065(3) -0.017(3)
C13 0.210(7) 0.198(7) 0.096(4) -0.054(5) -0.050(4) -0.026(4)
C14 0.051(2) 0.054(2) 0.0381(13) -0.0099(13) -0.0092(11) -0.0010(11)
C15 0.054(2) 0.058(2) 0.060(2) -0.0076(14) -0.0038(13) -0.0048(13)
C16 0.071(2) 0.059(2) 0.073(2) -0.021(2) -0.008(2) 0.0007(15)
C17 0.088(2) 0.054(2) 0.063(2) -0.007(2) -0.015(2) -0.0081(14)
C18 0.065(2) 0.067(2) 0.055(2) 0.006(2) -0.0059(14) -0.0075(14)
C19 0.054(2) 0.067(2) 0.053(2) -0.0114(14) -0.0055(13) -0.0020(13)

loop_
_atom_site_label
_atom_site_occupancy
_atom_site_fract_x
_atom_site_fract_y
_atom_site_fract_z
_atom_site_U_iso_or_equiv
_atom_site_thermal_displace_type
_atom_site_calc_flag
_atom_site_refinement_flags
_atom_site_type_symbol
O1 1 0.4123(4) 0.5901(3) 0.38128(13) 0.0754(6) Uani d . O
N2 1 0.2239(4) 0.6601(3) 0.42439(14) 0.0578(6) Uani d . N
C3 1 0.2140(6) 0.6712(4) 0.5082(2) 0.0723(9) Uani d . C
H3A 1 0.3433(6) 0.6291(4) 0.5360(2) 0.087 Uiso calc R H
C4 1 0.0173(6) 0.7432(5) 0.5524(2) 0.0801(10) Uani d . C
H4A 1 0.0129(6) 0.7525(5) 0.6100(2) 0.096 Uiso calc R H
C5 1 -0.1750(6) 0.8024(5) 0.5119(2) 0.0782(10) Uani d . C
H5A 1 -0.3105(6) 0.8520(5) 0.5417(2) 0.094 Uiso calc R H
C6 1 -0.1656(5) 0.7876(4) 0.4268(2) 0.0643(8) Uani d . C
H6A 1 -0.2966(5) 0.8252(4) 0.3992(2) 0.077 Uiso calc R H
C7 1 0.0364(5) 0.7175(3) 0.3822(2) 0.0504(7) Uani d . C
S8 1 0.09372(13) 0.68728(9) 0.27522(4) 0.0572(3) Uani d . S
C9 1 -0.1741(5) 0.7901(3) 0.2335(2) 0.0523(7) Uani d . C
H9A 1 -0.3071(5) 0.7396(3) 0.2639(2) 0.063 Uiso calc R H
C10 1 -0.1440(6) 0.7453(4) 0.1414(2) 0.0659(8) Uani d . C
H10A 1 -0.0149(6) 0.7975(4) 0.1107(2) 0.079 Uiso calc R H
H10B 1 -0.1053(6) 0.6242(4) 0.1398(2) 0.079 Uiso calc R H
C11 1 -0.3601(7) 0.8022(6) 0.0979(2) 0.0963(12) Uani d . C
H11A 1 -0.4868(7) 0.7451(6) 0.1268(2) 0.116 Uiso calc R H
H11B 1 -0.4038(7) 0.9222(6) 0.1024(2) 0.116 Uiso calc R H
C12 1 -0.3302(11) 0.7686(7) 0.0077(3) 0.131(2) Uani d . C
H12A 1 -0.1886(11) 0.7920(7) -0.0213(3) 0.158 Uiso calc R H
C13 1 -0.4538(13) 0.7177(8) -0.0337(3) 0.161(2) Uani d . C
H13A 1 -0.5990(13) 0.6911(8) -0.0096(3) 0.194 Uiso calc R H
H13B 1 -0.4063(13) 0.7039(8) -0.0905(3) 0.194 Uiso calc R H
C14 1 -0.2170(4) 0.9773(3) 0.24009(15) 0.0473(6) Uani d . C
C15 1 -0.0483(5) 1.0801(4) 0.2118(2) 0.0575(7) Uani d . C
H15A 1 0.0990(5) 1.0326(4) 0.1899(2) 0.069 Uiso calc R H
C16 1 -0.0953(6) 1.2523(4) 0.2156(2) 0.0671(8) Uani d . C
H16A 1 0.0194(6) 1.3201(4) 0.1952(2) 0.081 Uiso calc R H
C17 1 -0.3098(6) 1.3242(4) 0.2493(2) 0.0676(8) Uani d . C
H17A 1 -0.3395(6) 1.4402(4) 0.2529(2) 0.081 Uiso calc R H
C18 1 -0.4783(6) 1.2259(4) 0.2774(2) 0.0638(8) Uani d . C
H18A 1 -0.6246(6) 1.2745(4) 0.2997(2) 0.077 Uiso calc R H
C19 1 -0.4331(5) 1.0531(4) 0.2730(2) 0.0578(7) Uani d . C
H19A 1 -0.5500(5) 0.9868(4) 0.2925(2) 0.069 Uiso calc R H

loop_
_atom_type_symbol
_atom_type_description
_atom_type_scat_dispersion_real
_atom_type_scat_dispersion_imag
_atom_type_scat_source
C C 0.0033 0.0016 'International Tables Vol C Tables 4.2.6.8 and 6.1.1.4'
H H 0.0000 0.0000 'International Tables Vol C Tables 4.2.6.8 and 6.1.1.4'
N N 0.0061 0.0033 'International Tables Vol C Tables 4.2.6.8 and 6.1.1.4'
O O 0.0106 0.0060 'International Tables Vol C Tables 4.2.6.8 and 6.1.1.4'
S S 0.1246 0.1234 'International Tables Vol C Tables 4.2.6.8 and 6.1.1.4'

loop_
_geom_angle_atom_site_label_1
_geom_angle_atom_site_label_2
_geom_angle_atom_site_label_3
_geom_angle
_geom_angle_publ_flag
O1 N2 C3 121.1(2) yes
O1 N2 C7 117.8(2) yes
C3 N2 C7 121.1(3) yes
N2 C3 C4 120.7(3) yes
N2 C3 H3A 119.7(2) yes
C4 C3 H3A 119.7(2) ?
C3 C4 C5 119.7(3) yes
C3 C4 H4A 120.1(2) ?
C5 C4 H4A 120.1(2) ?
C4 C5 C6 119.4(3) yes
C4 C5 H5A 120.3(2) ?
C6 C5 H5A 120.3(2) ?
C5 C6 C7 120.4(3) yes
C5 C6 H6A 119.8(2) ?
C7 C6 H6A 119.8(2) ?
N2 C7 C6 118.7(2) yes
N2 C7 S8 112.0(2) yes
C6 C7 S8 129.3(2) yes
C7 S8 C9 102.76(12) yes
C14 C9 C10 111.9(2) yes
C14 C9 S8 113.9(2) yes
C10 C9 S8 104.3(2) yes
C14 C9 H9A 108.86(15) ?
C10 C9 H9A 108.9(2) ?
S8 C9 H9A 108.86(9) ?
C11 C10 C9 112.7(3) ?
C11 C10 H10A 109.0(2) ?
C9 C10 H10A 109.0(2) ?
C11 C10 H10B 109.0(2) ?
C9 C10 H10B 109.05(15) ?
H10A C10 H10B 107.8 ?
C12 C11 C10 113.5(4) ?
C12 C11 H11A 108.9(3) ?
C10 C11 H11A 108.9(2) ?
C12 C11 H11B 108.9(3) ?
C10 C11 H11B 108.9(2) ?
H11A C11 H11B 107.7 ?
C13 C12 C11 131.4(6) ?
C13 C12 H12A 114.3(4) ?
C11 C12 H12A 114.3(3) ?
C12 C13 H13A 120.0(4) ?
C12 C13 H13B 120.0(4) ?
H13A C13 H13B 120.0 ?
C15 C14 C19 117.6(3) ?
C15 C14 C9 122.1(2) ?
C19 C14 C9 120.3(2) ?
C16 C15 C14 120.9(3) ?
C16 C15 H15A 119.6(2) ?
C14 C15 H15A 119.6(2) ?
C17 C16 C15 120.4(3) ?
C17 C16 H16A 119.8(2) ?
C15 C16 H16A 119.8(2) ?
C18 C17 C16 119.8(3) ?
C18 C17 H17A 120.1(2) ?
C16 C17 H17A 120.1(2) ?
C17 C18 C19 120.1(3) ?
C17 C18 H18A 120.0(2) ?
C19 C18 H18A 120.0(2) ?
C18 C19 C14 121.2(3) ?
C18 C19 H19A 119.4(2) ?
C14 C19 H19A 119.4(2) ?

loop_
_geom_bond_atom_site_label_1
_geom_bond_atom_site_label_2
_geom_bond_distance
_geom_bond_publ_flag
O1 N2 1.308(3) yes
N2 C3 1.348(4) yes
N2 C7 1.360(3) yes
C3 C4 1.357(5) yes
C3 H3A 0.93 ?
C4 C5 1.371(5) yes
C4 H4A 0.93 ?
C5 C6 1.372(4) yes
C5 H5A 0.93 ?
C6 C7 1.377(4) yes
C6 H6A 0.93 ?
C7 S8 1.739(3) yes
S8 C9 1.834(3) yes
C9 C14 1.502(4) yes
C9 C10 1.536(4) yes
C9 H9A 0.98 ?
C10 C11 1.509(5) yes
C10 H10A 0.97 ?
C10 H10B 0.97 ?
C11 C12 1.479(6) yes
C11 H11A 0.97 ?
C11 H11B 0.97 ?
C12 C13 1.175(6) yes
C12 H12A 0.93 ?
C13 H13A 0.93 ?
C13 H13B 0.93 ?
C14 C15 1.379(4) yes
C14 C19 1.384(4) yes
C15 C16 1.379(4) yes
C15 H15A 0.93 ?
C16 C17 1.370(4) yes
C16 H16A 0.93 ?
C17 C18 1.354(4) yes
C17 H17A 0.93 ?
C18 C19 1.383(4) yes
C18 H18A 0.93 ?
C19 H19A 0.93 ?

loop_
_geom_torsion_atom_site_label_1
_geom_torsion_atom_site_label_2
_geom_torsion_atom_site_label_3
_geom_torsion_atom_site_label_4
_geom_torsion
_geom_torsion_publ_flag
O1 N2 C3 C4 -179.6(3) yes
C7 N2 C3 C4 -1.3(5) yes
N2 C3 C4 C5 1.3(6) ?
C3 C4 C5 C6 0.1(6) ?
C4 C5 C6 C7 -1.4(5) ?
O1 N2 C7 C6 178.3(3) ?
C3 N2 C7 C6 -0.1(4) ?
O1 N2 C7 S8 -1.2(3) yes
C3 N2 C7 S8 -179.6(2) yes
C5 C6 C7 N2 1.4(5) ?
C5 C6 C7 S8 -179.1(3) ?
N2 C7 S8 C9 -175.4(2) ?
C6 C7 S8 C9 5.1(3) yes
C7 S8 C9 C14 65.2(2) yes
C7 S8 C9 C10 -172.5(2) yes
C14 C9 C10 C11 -63.0(4) ?
S8 C9 C10 C11 173.4(2) ?
C9 C10 C11 C12 176.8(4) ?
C10 C11 C12 C13 138.0(7) ?
C10 C9 C14 C15 -67.4(3) ?
S8 C9 C14 C15 50.6(3) ?
C10 C9 C14 C19 110.6(3) ?
S8 C9 C14 C19 -131.4(2) ?
C19 C14 C15 C16 -0.6(4) ?
C9 C14 C15 C16 177.4(2) ?
C14 C15 C16 C17 1.4(4) ?
C15 C16 C17 C18 -1.4(5) ?
C16 C17 C18 C19 0.7(4) ?
C17 C18 C19 C14 0.0(4) ?
C15 C14 C19 C18 0.0(4) ?
C9 C14 C19 C18 -178.1(2) ?
